data_4061462
_journal_name_full Organometallics
_journal_paper_doi 10.1021/om050179s
_journal_year 2005
_chemical_formula_sum 'C38 H41 N Si Ti'
_chemical_formula_weight 587.71
_space_group_IT_number 15
_symmetry_cell_setting monoclinic
_symmetry_space_group_name_Hall '-C 2yc'
_symmetry_space_group_name_H-M 'C 1 2/c 1'
_cell_angle_alpha 90.00
_cell_angle_beta 99.119(3)
_cell_angle_gamma 90.00
_cell_formula_units_Z 8
_cell_length_a 25.633(4)
_cell_length_b 11.2928(17)
_cell_length_c 22.587(4)
_cell_measurement_temperature 173(2)
_cell_volume 6455.5(17)
_diffrn_ambient_temperature 173(2)
_exptl_crystal_density_diffrn 1.209
_cod_depositor_comments
;
The following automatic conversions were performed:
'_symmetry_cell_setting' value 'Monoclinic' changed to 'monoclinic'
according to '/home/saulius/struct/CIF-dictionaries/cif_core.dic'
dictionary named 'cif_core.dic' version 2.4.1 from 2010-06-29.

Automatic conversion script
Id: cif_fix_enum 1527 2010-12-29 10:47:43Z saulius 
;
_cod_original_sg_symbol_H-M 'C 2/c'
_cod_database_code 4061462

loop_
_symmetry_equiv_pos_as_xyz
'x, y, z'
'-x, y, -z+1/2'
'x+1/2, y+1/2, z'
'-x+1/2, y+1/2, -z+1/2'
'-x, -y, -z'
'x, -y, z-1/2'
'-x+1/2, -y+1/2, -z'
'x+1/2, -y+1/2, z-1/2'

loop_
_atom_site_label
_atom_site_type_symbol
_atom_site_fract_x
_atom_site_fract_y
_atom_site_fract_z
_atom_site_U_iso_or_equiv
_atom_site_adp_type
_atom_site_occupancy
_atom_site_symmetry_multiplicity
_atom_site_calc_flag
_atom_site_refinement_flags
_atom_site_disorder_assembly
_atom_site_disorder_group
Ti Ti 0.04599(3) 0.23125(7) 0.22410(4) 0.0237(3) Uani 1 1 d . . .
N N -0.02888(14) 0.2341(3) 0.19630(16) 0.0253(9) Uani 1 1 d . . .
Si Si -0.06739(5) 0.25964(11) 0.12653(6) 0.0262(4) Uani 1 1 d . . .
C2 C 0.0852(2) 0.3918(4) 0.2149(3) 0.0470(15) Uani 1 1 d . . .
H2A H 0.0573 0.4502 0.2139 0.056 Uiso 1 1 calc R . .
H2B H 0.1070 0.4017 0.2537 0.056 Uiso 1 1 calc R . .
C3 C 0.09026(18) 0.0915(4) 0.2003(2) 0.0307(11) Uani 1 1 d . . .
H3A H 0.0913 0.1086 0.1584 0.037 Uiso 1 1 calc R . .
H3B H 0.1253 0.1114 0.2208 0.037 Uiso 1 1 calc R . .
C111 C -0.09294(19) 0.4152(4) 0.1196(2) 0.0338(12) Uani 1 1 d . . .
C112 C -0.1395(2) 0.4428(5) 0.0803(3) 0.0502(15) Uani 1 1 d . . .
H12A H -0.1590 0.3829 0.0588 0.060 Uiso 1 1 calc R . .
C113 C -0.1566(2) 0.5596(6) 0.0738(3) 0.066(2) Uani 1 1 d . . .
H13A H -0.1872 0.5769 0.0473 0.079 Uiso 1 1 calc R . .
C114 C -0.1299(3) 0.6490(6) 0.1050(4) 0.069(2) Uani 1 1 d . . .
H14A H -0.1427 0.7261 0.1006 0.083 Uiso 1 1 calc R . .
C115 C -0.0833(3) 0.6248(5) 0.1437(3) 0.0572(17) Uani 1 1 d . . .
H15A H -0.0644 0.6857 0.1649 0.069 Uiso 1 1 calc R . .
C116 C -0.0655(2) 0.5099(4) 0.1501(2) 0.0407(13) Uani 1 1 d . . .
H16A H -0.0341 0.4945 0.1758 0.049 Uiso 1 1 calc R . .
C121 C -0.12621(18) 0.1573(4) 0.1150(2) 0.0292(11) Uani 1 1 d . . .
C21 C 0.11937(19) 0.4427(4) 0.1719(2) 0.0393(13) Uani 1 1 d . . .
C122 C -0.1303(2) 0.0621(4) 0.0758(2) 0.0405(13) Uani 1 1 d . . .
H22A H -0.1029 0.0470 0.0543 0.049 Uiso 1 1 calc R . .
C22 C 0.0805(3) 0.4614(9) 0.1116(3) 0.123(4) Uani 1 1 d . . .
H22B H 0.0996 0.4921 0.0817 0.185 Uiso 1 1 calc R . .
H22C H 0.0534 0.5165 0.1180 0.185 Uiso 1 1 calc R . .
H22D H 0.0646 0.3871 0.0983 0.185 Uiso 1 1 calc R . .
C123 C -0.1740(2) -0.0108(5) 0.0679(3) 0.0544(16) Uani 1 1 d . . .
H23A H -0.1761 -0.0735 0.0409 0.065 Uiso 1 1 calc R . .
C23 C 0.1417(3) 0.5618(5) 0.1909(4) 0.098(3) Uani 1 1 d . . .
H23B H 0.1657 0.5542 0.2279 0.148 Uiso 1 1 calc R . .
H23C H 0.1135 0.6145 0.1966 0.148 Uiso 1 1 calc R . .
H23D H 0.1601 0.5930 0.1606 0.148 Uiso 1 1 calc R . .
C124 C -0.2151(2) 0.0095(5) 0.1003(3) 0.0556(16) Uani 1 1 d . . .
H24A H -0.2446 -0.0396 0.0954 0.067 Uiso 1 1 calc R . .
C125 C -0.2115(2) 0.1023(5) 0.1394(3) 0.0508(15) Uani 1 1 d . . .
H25A H -0.2386 0.1162 0.1615 0.061 Uiso 1 1 calc R . .
C126 C -0.16804(19) 0.1756(4) 0.1464(2) 0.0412(13) Uani 1 1 d . . .
H26A H -0.1666 0.2391 0.1728 0.049 Uiso 1 1 calc R . .
C31 C 0.09204(18) -0.0453(4) 0.2009(2) 0.0306(11) Uani 1 1 d . . .
C131 C -0.02618(18) 0.2383(4) 0.0655(2) 0.0289(11) Uani 1 1 d . . .
C32 C 0.1112(2) -0.0883(4) 0.2653(2) 0.0408(13) Uani 1 1 d . . .
H32A H 0.1118 -0.1733 0.2660 0.061 Uiso 1 1 calc R . .
H32B H 0.0876 -0.0600 0.2912 0.061 Uiso 1 1 calc R . .
H32C H 0.1461 -0.0585 0.2789 0.061 Uiso 1 1 calc R . .
C132 C 0.0053(2) 0.1390(4) 0.0647(2) 0.0396(13) Uani 1 1 d . . .
H32D H 0.0042 0.0810 0.0937 0.048 Uiso 1 1 calc R . .
C33 C 0.03587(19) -0.0958(4) 0.1813(2) 0.0421(13) Uani 1 1 d . . .
H33A H 0.0227 -0.0706 0.1411 0.063 Uiso 1 1 calc R . .
H33B H 0.0129 -0.0675 0.2079 0.063 Uiso 1 1 calc R . .
H33C H 0.0372 -0.1808 0.1828 0.063 Uiso 1 1 calc R . .
C133 C 0.0382(2) 0.1224(5) 0.0227(2) 0.0442(14) Uani 1 1 d . . .
H33D H 0.0597 0.0556 0.0244 0.053 Uiso 1 1 calc R . .
C134 C 0.0391(2) 0.2054(5) -0.0216(2) 0.0403(13) Uani 1 1 d . . .
H34A H 0.0606 0.1944 -0.0507 0.048 Uiso 1 1 calc R . .
C135 C 0.0080(2) 0.3044(5) -0.0227(2) 0.0438(14) Uani 1 1 d . . .
H35A H 0.0087 0.3608 -0.0525 0.053 Uiso 1 1 calc R . .
C136 C -0.0241(2) 0.3211(4) 0.0200(2) 0.0389(13) Uani 1 1 d . . .
H36A H -0.0448 0.3890 0.0186 0.047 Uiso 1 1 calc R . .
C211 C 0.1624(2) 0.3572(4) 0.1610(2) 0.0378(13) Uani 1 1 d . . .
C212 C 0.2041(2) 0.3376(5) 0.2077(3) 0.066(2) Uani 1 1 d . . .
H21C H 0.2027 0.3800 0.2427 0.079 Uiso 1 1 calc R . .
C213 C 0.2465(3) 0.2651(7) 0.2089(5) 0.089(2) Uani 1 1 d . . .
H21F H 0.2727 0.2565 0.2422 0.106 Uiso 1 1 calc R . .
C214 C 0.2465(4) 0.2084(7) 0.1584(5) 0.095(3) Uani 1 1 d . . .
H21G H 0.2752 0.1579 0.1581 0.114 Uiso 1 1 calc R . .
C215 C 0.2123(4) 0.2112(7) 0.1074(4) 0.086(3) Uani 1 1 d . . .
H21B H 0.2167 0.1664 0.0740 0.104 Uiso 1 1 calc R . .
C216 C 0.1646(4) 0.2947(7) 0.1080(4) 0.096(3) Uani 1 1 d . . .
H21A H 0.1385 0.3031 0.0746 0.115 Uiso 1 1 calc R . .
C311 C 0.13053(19) -0.0890(4) 0.1593(2) 0.0306(11) Uani 1 1 d . . .
C312 C 0.1832(2) -0.0615(5) 0.1722(3) 0.0497(15) Uani 1 1 d . . .
H31A H 0.1953 -0.0175 0.2064 0.060 Uiso 1 1 calc R . .
C313 C 0.2189(2) -0.0974(6) 0.1357(3) 0.0614(17) Uani 1 1 d . . .
H31C H 0.2545 -0.0784 0.1458 0.074 Uiso 1 1 calc R . .
C314 C 0.2016(3) -0.1617(6) 0.0842(3) 0.0617(18) Uani 1 1 d . . .
H31E H 0.2251 -0.1854 0.0591 0.074 Uiso 1 1 calc R . .
C315 C 0.1505(3) -0.1888(6) 0.0712(3) 0.0597(17) Uani 1 1 d . . .
H31D H 0.1388 -0.2328 0.0369 0.072 Uiso 1 1 calc R . .
C316 C 0.1140(2) -0.1534(4) 0.1073(2) 0.0440(14) Uani 1 1 d . . .
H31B H 0.0785 -0.1729 0.0965 0.053 Uiso 1 1 calc R . .

loop_
_atom_site_aniso_label
_atom_site_aniso_U_11
_atom_site_aniso_U_22
_atom_site_aniso_U_33
_atom_site_aniso_U_23
_atom_site_aniso_U_13
_atom_site_aniso_U_12
Ti 0.0219(5) 0.0212(5) 0.0296(5) 0.0007(4) 0.0091(4) 0.0010(3)
N 0.028(2) 0.0172(19) 0.032(2) -0.0004(16) 0.0085(17) 0.0010(16)
Si 0.0247(7) 0.0266(7) 0.0282(7) 0.0020(6) 0.0066(6) 0.0036(5)
C2 0.042(3) 0.028(3) 0.076(4) 0.006(3) 0.026(3) 0.003(2)
C3 0.023(3) 0.033(3) 0.037(3) 0.000(2) 0.008(2) 0.003(2)
C111 0.031(3) 0.036(3) 0.038(3) 0.009(2) 0.017(2) 0.007(2)
C112 0.043(3) 0.057(4) 0.053(4) 0.017(3) 0.016(3) 0.018(3)
C113 0.045(4) 0.069(5) 0.088(5) 0.037(4) 0.024(4) 0.028(4)
C114 0.066(5) 0.043(4) 0.113(6) 0.032(4) 0.054(5) 0.023(4)
C115 0.067(4) 0.029(3) 0.086(5) 0.009(3) 0.043(4) 0.006(3)
C116 0.044(3) 0.034(3) 0.050(3) 0.006(3) 0.023(3) 0.004(2)
C121 0.028(3) 0.028(3) 0.030(3) 0.005(2) -0.001(2) 0.006(2)
C21 0.024(3) 0.039(3) 0.056(3) 0.020(3) 0.009(2) 0.000(2)
C122 0.041(3) 0.040(3) 0.040(3) 0.000(2) 0.004(3) 0.000(2)
C22 0.060(5) 0.196(10) 0.108(7) 0.107(7) -0.006(5) -0.014(6)
C123 0.066(4) 0.045(4) 0.047(4) -0.007(3) -0.007(3) -0.015(3)
C23 0.070(5) 0.035(4) 0.209(9) 0.006(4) 0.082(6) -0.002(3)
C124 0.039(4) 0.052(4) 0.070(4) 0.016(3) -0.009(3) -0.015(3)
C125 0.033(3) 0.048(4) 0.073(4) 0.006(3) 0.011(3) 0.001(3)
C126 0.034(3) 0.039(3) 0.052(3) -0.002(3) 0.011(3) -0.002(2)
C31 0.034(3) 0.024(3) 0.035(3) 0.001(2) 0.009(2) 0.004(2)
C131 0.027(3) 0.033(3) 0.027(3) 0.003(2) 0.004(2) 0.003(2)
C32 0.049(3) 0.038(3) 0.037(3) 0.006(2) 0.012(3) 0.008(2)
C132 0.044(3) 0.036(3) 0.043(3) 0.010(2) 0.020(3) 0.012(2)
C33 0.040(3) 0.031(3) 0.055(4) 0.001(2) 0.005(3) -0.005(2)
C133 0.046(3) 0.041(3) 0.049(3) 0.000(3) 0.019(3) 0.013(3)
C134 0.038(3) 0.053(3) 0.033(3) -0.002(3) 0.013(2) 0.000(3)
C135 0.049(3) 0.052(3) 0.033(3) 0.012(3) 0.012(3) 0.009(3)
C136 0.042(3) 0.040(3) 0.036(3) 0.009(2) 0.009(3) 0.012(2)
C211 0.037(3) 0.038(3) 0.042(3) -0.002(2) 0.019(3) -0.010(2)
C212 0.029(3) 0.047(4) 0.124(6) 0.031(4) 0.020(4) 0.005(3)
C213 0.059(5) 0.076(5) 0.136(8) 0.016(5) 0.031(5) -0.002(4)
C214 0.119(8) 0.073(5) 0.110(7) -0.020(6) 0.067(7) -0.022(5)
C215 0.115(7) 0.064(5) 0.095(6) -0.028(5) 0.064(6) -0.013(5)
C216 0.123(7) 0.088(5) 0.090(6) -0.027(5) 0.058(5) -0.066(5)
C311 0.035(3) 0.025(3) 0.032(3) 0.006(2) 0.007(2) 0.010(2)
C312 0.045(4) 0.050(3) 0.057(4) -0.011(3) 0.015(3) 0.005(3)
C313 0.045(4) 0.068(4) 0.076(5) 0.001(4) 0.024(3) 0.017(3)
C314 0.077(5) 0.064(4) 0.050(4) 0.011(3) 0.031(4) 0.034(4)
C315 0.081(5) 0.065(4) 0.032(3) -0.006(3) 0.007(3) 0.023(4)
C316 0.052(4) 0.044(3) 0.035(3) -0.002(3) 0.002(3) 0.011(3)

loop_
_geom_bond_atom_site_label_1
_geom_bond_atom_site_label_2
_geom_bond_distance
_geom_bond_site_symmetry_2
_geom_bond_publ_flag
Ti N 1.917(4) 2 ?
Ti N 1.923(4) . ?
Ti C3 2.064(4) . ?
Ti C2 2.100(5) . ?
Ti Ti 2.7934(15) 2 ?
N Si 1.746(4) . ?
N Ti 1.917(4) 2 ?
Si C111 1.873(5) . ?
Si C131 1.880(5) . ?
Si C121 1.885(5) . ?
C2 C21 1.519(7) . ?
C3 C31 1.546(6) . ?
C111 C116 1.400(7) . ?
C111 C112 1.404(7) . ?
C112 C113 1.390(8) . ?
C113 C114 1.352(9) . ?
C114 C115 1.390(9) . ?
C115 C116 1.376(7) . ?
C121 C122 1.387(7) . ?
C121 C126 1.391(7) . ?
C21 C23 1.498(8) . ?
C21 C211 1.516(7) . ?
C21 C22 1.569(8) . ?
C122 C123 1.380(7) . ?
C123 C124 1.394(8) . ?
C124 C125 1.364(8) . ?
C125 C126 1.378(7) . ?
C31 C32 1.537(7) . ?
C31 C33 1.547(7) . ?
C31 C311 1.548(6) . ?
C131 C132 1.384(6) . ?
C131 C136 1.396(6) . ?
C132 C133 1.378(7) . ?
C133 C134 1.375(7) . ?
C134 C135 1.371(7) . ?
C135 C136 1.378(7) . ?
C211 C212 1.395(8) . ?
C211 C216 1.398(8) . ?
C212 C213 1.357(9) . ?
C213 C214 1.308(11) . ?
C214 C215 1.335(12) . ?
C215 C216 1.546(12) . ?
C311 C312 1.370(7) . ?
C311 C316 1.390(7) . ?
C312 C313 1.386(7) . ?
C313 C314 1.384(9) . ?
C314 C315 1.331(9) . ?
C315 C316 1.393(8) . ?
